data_2220772
loop_
_publ_author_name
'Bukhari, Mujahid Hussain'
'Siddiqui, Hamid Latif'
'Ahmad, Naveed'
'Siddiqui, Waseeq Ahmad'
'Parvez, Masood'

_publ_section_title
;
 4-(4-Bromophenyl)-6-(4-chlorophenyl)pyrimidin-2-ylamine
;
_journal_coeditor_code FJ2180
_journal_issue 2
_journal_name_full 'Acta Crystallographica Section E'
_journal_page_first o390
_journal_paper_doi 10.1107/S1600536809002748
_journal_volume 65
_journal_year 2009
_chemical_formula_iupac 'C16 H11 Br Cl N3'
_chemical_formula_moiety 'C16 H11 Br Cl N3'
_chemical_formula_sum 'C16 H11 Br Cl N3'
_chemical_formula_weight 360.64
_chemical_name_systematic
;
4-(4-Bromophenyl)-6-(4-chlorophenyl)pyrimidin-2-ylamine
;
_space_group_IT_number 15
_symmetry_cell_setting monoclinic
_symmetry_space_group_name_Hall '-C 2yc'
_symmetry_space_group_name_H-M 'C 1 2/c 1'
_atom_sites_solution_hydrogens geom
_atom_sites_solution_primary direct
_atom_sites_solution_secondary difmap
_cell_angle_alpha 90.00
_cell_angle_beta 123.81(2)
_cell_angle_gamma 90.00
_cell_formula_units_Z 8
_cell_length_a 39.343(8)
_cell_length_b 3.851(2)
_cell_length_c 22.620(6)
_cell_measurement_reflns_used 8088
_cell_measurement_temperature 173(2)
_cell_measurement_theta_max 25.3
_cell_measurement_theta_min 3.1
_cell_volume 2847.6(19)
_computing_cell_refinement 'DENZO (Otwinowski & Minor, 1997)'
_computing_data_collection 'COLLECT (Hooft, 1998)'
_computing_data_reduction 'SCALEPACK (Otwinowski & Minor, 1997)'
_computing_molecular_graphics 'ORTEP-3 for Windows (Farrugia, 1997)'
_computing_publication_material 'SHELXL97 (Sheldrick, 2008)'
_computing_structure_refinement 'SHELXL97 (Sheldrick, 2008)'
_computing_structure_solution 'SHELXS97 (Sheldrick, 2008)'
_diffrn_ambient_temperature 173(2)
_diffrn_measured_fraction_theta_full 0.992
_diffrn_measured_fraction_theta_max 0.992
_diffrn_measurement_device_type 'Nonius KappaCCD'
_diffrn_measurement_method '\w and \f'
_diffrn_radiation_monochromator graphite
_diffrn_radiation_source 'fine-focus sealed tube'
_diffrn_radiation_type MoK\a
_diffrn_radiation_wavelength 0.71073
_diffrn_reflns_av_R_equivalents 0.048
_diffrn_reflns_av_sigmaI/netI 0.045
_diffrn_reflns_limit_h_max 45
_diffrn_reflns_limit_h_min -46
_diffrn_reflns_limit_k_max 4
_diffrn_reflns_limit_k_min -4
_diffrn_reflns_limit_l_max 26
_diffrn_reflns_limit_l_min -26
_diffrn_reflns_number 8088
_diffrn_reflns_theta_full 25.3
_diffrn_reflns_theta_max 25.3
_diffrn_reflns_theta_min 3.1
_diffrn_standards_number 0
_exptl_absorpt_coefficient_mu 3.070
_exptl_absorpt_correction_T_max 0.9411
_exptl_absorpt_correction_T_min 0.5788
_exptl_absorpt_correction_type multi-scan
_exptl_absorpt_process_details '(SORTAV; Blessing, 1997)'
_exptl_crystal_colour colorless
_exptl_crystal_density_diffrn 1.682
_exptl_crystal_density_method 'not measured'
_exptl_crystal_description needle
_exptl_crystal_F_000 1440
_exptl_crystal_size_max 0.20
_exptl_crystal_size_mid 0.03
_exptl_crystal_size_min 0.02
_refine_diff_density_max 0.43
_refine_diff_density_min -0.58
_refine_ls_extinction_method none
_refine_ls_goodness_of_fit_ref 1.05
_refine_ls_hydrogen_treatment mixed
_refine_ls_matrix_type full
_refine_ls_number_parameters 203
_refine_ls_number_reflns 2589
_refine_ls_number_restraints 4
_refine_ls_restrained_S_all 1.05
_refine_ls_R_factor_all 0.061
_refine_ls_R_factor_gt 0.039
_refine_ls_shift/su_max 0.000
_refine_ls_shift/su_mean 0.000
_refine_ls_structure_factor_coef Fsqd
_refine_ls_weighting_details 'calc w=1/[\s^2^(Fo^2^)+(0.0319P)^2^+9.7534P] where P=(Fo^2^+2Fc^2^)/3'
_refine_ls_weighting_scheme calc
_refine_ls_wR_factor_gt 0.083
_refine_ls_wR_factor_ref 0.094
_reflns_number_gt 1944
_reflns_number_total 2589
_reflns_threshold_expression I>2\s(I)
_cod_data_source_file fj2180.cif
_cod_data_source_block I
_cod_depositor_comments
;
The following automatic conversions were performed:
'_symmetry_cell_setting' value 'Monoclinic' changed to 'monoclinic'
according to '/home/saulius/struct/CIF-dictionaries/cif_core.dic'
dictionary named 'cif_core.dic' version 2.4.1 from
2010-06-29.

'_exptl_absorpt_correction_type' value 'Multi-scan' changed
to 'multi-scan' according to
'/home/saulius/struct/CIF-dictionaries/cif_core.dic' dictionary named
'cif_core.dic' version 2.4.1 from 2010-06-29.

Automatic conversion script
Id: cif_fix_enum 1527 2010-12-29 10:47:43Z saulius 

The following automatic conversions were performed:

'_symmetry_cell_setting' value 'Monoclinic' changed to 'monoclinic'
according to /home/saulius/struct/CIF-dictionaries/cif_core.dic
dictionary named 'cif_core.dic' version 2.4.1 from
2010-06-29.

'_exptl_absorpt_correction_type' value 'Multi-scan'
changed to 'multi-scan' according to
/home/saulius/struct/CIF-dictionaries/cif_core.dic dictionary named
'cif_core.dic' version 2.4.1 from 2010-06-29.

Automatic conversion script
Id: cif_fix_values 1715 2011-07-08 13:25:40Z adriana 
;
_cod_original_cell_volume 2847.6(18)
_cod_original_sg_symbol_H-M 'C 2/c'
_cod_database_code 2220772
_cod_database_fobs_code 2220772

loop_
_symmetry_equiv_pos_as_xyz
'x, y, z'
'-x, y, -z+1/2'
'x+1/2, y+1/2, z'
'-x+1/2, y+1/2, -z+1/2'
'-x, -y, -z'
'x, -y, z-1/2'
'-x+1/2, -y+1/2, -z'
'x+1/2, -y+1/2, z-1/2'

loop_
_atom_site_type_symbol
_atom_site_label
_atom_site_fract_x
_atom_site_fract_y
_atom_site_fract_z
_atom_site_U_iso_or_equiv
_atom_site_adp_type
_atom_site_calc_flag
_atom_site_refinement_flags
_atom_site_occupancy
_atom_site_disorder_assembly
_atom_site_disorder_group
Br Br1 0.07275(3) 0.3788(4) -0.23596(6) 0.0284(2) Uani d PD 0.599(2) A 1
Cl Cl1 0.28850(8) 0.8754(7) 0.45607(13) 0.0257(5) Uani d PD 0.599(2) A 1
Br Br1' 0.28731(6) 0.8681(5) 0.47100(9) 0.0284(2) Uani d PD 0.401(2) A 2
Cl Cl1' 0.08059(14) 0.3789(17) -0.2222(2) 0.0257(5) Uani d PD 0.401(2) A 2
N N1 0.09743(9) 0.9631(7) 0.16544(15) 0.0239(6) Uani d . 1 . .
N N2 0.05683(9) 0.8645(8) 0.03909(15) 0.0231(6) Uani d . 1 . .
N N3 0.02841(10) 1.0562(9) 0.09907(18) 0.0302(8) Uani d . 1 . .
H H3A 0.0318(12) 1.151(11) 0.139(2) 0.036 Uiso d . 1 . .
H H3B 0.0070(14) 1.073(11) 0.061(2) 0.036 Uiso d . 1 . .
C C1 0.06220(11) 0.9592(9) 0.10129(18) 0.0239(8) Uani d . 1 . .
C C2 0.13100(11) 0.8621(9) 0.16862(18) 0.0223(7) Uani d . 1 . .
C C3 0.12903(11) 0.7667(9) 0.10744(18) 0.0249(8) Uani d . 1 . .
H H3 0.1529 0.6995 0.1095 0.030 Uiso calc R 1 . .
C C4 0.09094(11) 0.7729(9) 0.04318(18) 0.0223(8) Uani d . 1 . .
C C5 0.16972(10) 0.8644(9) 0.24074(18) 0.0233(7) Uani d . 1 A .
C C6 0.17017(11) 1.0069(9) 0.29802(19) 0.0261(8) Uani d . 1 . .
H H6 0.1458 1.1041 0.2901 0.031 Uiso calc R 1 . .
C C7 0.20533(11) 1.0093(10) 0.3658(2) 0.0291(8) Uani d . 1 A .
H H7 0.2053 1.1065 0.4044 0.035 Uiso calc R 1 . .
C C8 0.24065(9) 0.8673(10) 0.37647(15) 0.0283(8) Uani d D 1 . .
C C9 0.24130(11) 0.7212(10) 0.3213(2) 0.0294(8) Uani d . 1 A .
H H9 0.2658 0.6224 0.3297 0.035 Uiso calc R 1 . .
C C10 0.20581(11) 0.7210(9) 0.25364(19) 0.0267(8) Uani d . 1 . .
H H10 0.2060 0.6216 0.2154 0.032 Uiso calc R 1 A .
C C11 0.08642(11) 0.6800(9) -0.02477(18) 0.0233(8) Uani d . 1 A .
C C12 0.05169(11) 0.5079(9) -0.07802(19) 0.0244(8) Uani d . 1 . .
H H12 0.0308 0.4484 -0.0708 0.029 Uiso calc R 1 . .
C C13 0.04712(11) 0.4215(9) -0.14167(18) 0.0245(8) Uani d . 1 A .
H H13 0.0233 0.3047 -0.1782 0.029 Uiso calc R 1 . .
C C14 0.07789(11) 0.5087(9) -0.15093(16) 0.0239(8) Uani d D 1 . .
C C15 0.11279(11) 0.6792(9) -0.09883(19) 0.0270(8) Uani d . 1 A .
H H15 0.1336 0.7372 -0.1062 0.032 Uiso calc R 1 . .
C C16 0.11689(11) 0.7644(9) -0.03569(19) 0.0255(8) Uani d . 1 . .
H H16 0.1408 0.8818 0.0006 0.031 Uiso calc R 1 A .

loop_
_atom_site_aniso_label
_atom_site_aniso_U_11
_atom_site_aniso_U_22
_atom_site_aniso_U_33
_atom_site_aniso_U_12
_atom_site_aniso_U_13
_atom_site_aniso_U_23
Br1 0.0312(5) 0.0367(4) 0.0141(5) 0.0009(4) 0.0106(4) -0.0020(4)
Cl1 0.0220(8) 0.0441(11) 0.0050(9) 0.0017(7) 0.0039(7) -0.0014(7)
Br1' 0.0312(5) 0.0367(4) 0.0141(5) 0.0009(4) 0.0106(4) -0.0020(4)
Cl1' 0.0220(8) 0.0441(11) 0.0050(9) 0.0017(7) 0.0039(7) -0.0014(7)
N1 0.0256(16) 0.0279(16) 0.0216(14) 0.0007(13) 0.0152(13) 0.0007(12)
N2 0.0241(15) 0.0273(15) 0.0228(14) 0.0024(13) 0.0161(13) 0.0015(13)
N3 0.0247(16) 0.045(2) 0.0243(16) 0.0089(16) 0.0157(14) 0.0010(16)
C1 0.0259(18) 0.0262(19) 0.0234(18) 0.0024(15) 0.0161(16) 0.0030(15)
C2 0.0280(19) 0.0195(17) 0.0249(18) 0.0003(15) 0.0181(16) 0.0022(15)
C3 0.0226(18) 0.0301(19) 0.0265(19) 0.0036(15) 0.0164(17) 0.0014(15)
C4 0.0260(19) 0.0199(17) 0.0246(18) 0.0010(14) 0.0163(17) 0.0034(14)
C5 0.0240(18) 0.0244(18) 0.0250(18) 0.0002(16) 0.0159(16) 0.0019(15)
C6 0.0246(19) 0.0292(19) 0.0298(19) 0.0010(15) 0.0184(17) 0.0011(16)
C7 0.029(2) 0.030(2) 0.0274(19) -0.0011(16) 0.0154(17) -0.0020(16)
C8 0.0229(19) 0.0275(19) 0.0270(19) -0.0033(16) 0.0092(16) 0.0027(16)
C9 0.0251(19) 0.030(2) 0.035(2) 0.0061(16) 0.0181(18) 0.0052(16)
C10 0.029(2) 0.029(2) 0.0276(19) -0.0001(16) 0.0193(18) 0.0004(15)
C11 0.0275(19) 0.0218(19) 0.0251(18) 0.0054(15) 0.0173(16) 0.0033(14)
C12 0.0262(19) 0.0240(18) 0.0267(18) 0.0029(15) 0.0169(17) 0.0010(15)
C13 0.0237(18) 0.0240(19) 0.0229(17) 0.0021(15) 0.0112(16) -0.0009(15)
C14 0.032(2) 0.0217(17) 0.0219(17) 0.0064(15) 0.0171(17) 0.0043(14)
C15 0.0261(19) 0.033(2) 0.0278(19) 0.0024(16) 0.0190(17) 0.0043(16)
C16 0.0233(18) 0.030(2) 0.0228(18) 0.0000(16) 0.0126(16) -0.0004(15)

loop_
_atom_type_symbol
_atom_type_description
_atom_type_scat_dispersion_real
_atom_type_scat_dispersion_imag
_atom_type_scat_source
C C 0.0033 0.0016 'International Tables Vol C Tables 4.2.6.8 and 6.1.1.4'
H H 0.0000 0.0000 'International Tables Vol C Tables 4.2.6.8 and 6.1.1.4'
Br Br -0.2901 2.4595 'International Tables Vol C Tables 4.2.6.8 and 6.1.1.4'
Cl Cl 0.1484 0.1585 'International Tables Vol C Tables 4.2.6.8 and 6.1.1.4'
N N 0.0061 0.0033 'International Tables Vol C Tables 4.2.6.8 and 6.1.1.4'

loop_
_geom_angle_atom_site_label_1
_geom_angle_atom_site_label_2
_geom_angle_atom_site_label_3
_geom_angle_site_symmetry_1
_geom_angle_site_symmetry_3
_geom_angle
_geom_angle_publ_flag
C1 N1 C2 . . 116.8(3) ?
C4 N2 C1 . . 115.4(3) ?
C1 N3 H3A . . 118(3) ?
C1 N3 H3B . . 119(3) ?
H3A N3 H3B . . 121(4) ?
N1 C1 N2 . . 126.8(3) ?
N1 C1 N3 . . 116.1(3) ?
N2 C1 N3 . . 117.0(3) ?
N1 C2 C3 . . 121.0(3) ?
N1 C2 C5 . . 115.7(3) ?
C3 C2 C5 . . 123.2(3) ?
C4 C3 C2 . . 117.8(3) ?
C4 C3 H3 . . 121.1 ?
C2 C3 H3 . . 121.1 ?
N2 C4 C3 . . 122.1(3) ?
N2 C4 C11 . . 116.9(3) ?
C3 C4 C11 . . 121.0(3) ?
C10 C5 C6 . . 118.4(3) ?
C10 C5 C2 . . 121.9(3) ?
C6 C5 C2 . . 119.7(3) ?
C7 C6 C5 . . 121.4(3) ?
C7 C6 H6 . . 119.3 ?
C5 C6 H6 . . 119.3 ?
C6 C7 C8 . . 118.6(3) ?
C6 C7 H7 . . 120.7 ?
C8 C7 H7 . . 120.7 ?
C9 C8 C7 . . 121.7(3) ?
C9 C8 Cl1 . . 112.9(3) ?
C7 C8 Cl1 . . 125.3(3) ?
C9 C8 Br1' . . 121.8(3) ?
C7 C8 Br1' . . 116.4(3) ?
C10 C9 C8 . . 119.0(3) ?
C10 C9 H9 . . 120.5 ?
C8 C9 H9 . . 120.5 ?
C9 C10 C5 . . 121.0(3) ?
C9 C10 H10 . . 119.5 ?
C5 C10 H10 . . 119.5 ?
C12 C11 C16 . . 119.2(3) ?
C12 C11 C4 . . 120.3(3) ?
C16 C11 C4 . . 120.5(3) ?
C11 C12 C13 . . 120.8(3) ?
C11 C12 H12 . . 119.6 ?
C13 C12 H12 . . 119.6 ?
C14 C13 C12 . . 118.7(3) ?
C14 C13 H13 . . 120.6 ?
C12 C13 H13 . . 120.6 ?
C13 C14 C15 . . 121.8(3) ?
C13 C14 Cl1' . . 125.4(3) ?
C15 C14 Cl1' . . 112.4(3) ?
C13 C14 Br1 . . 119.0(3) ?
C15 C14 Br1 . . 119.2(3) ?
C14 C15 C16 . . 118.9(3) ?
C14 C15 H15 . . 120.6 ?
C16 C15 H15 . . 120.6 ?
C15 C16 C11 . . 120.7(3) ?
C15 C16 H16 . . 119.6 ?
C11 C16 H16 . . 119.6 ?

loop_
_geom_bond_atom_site_label_1
_geom_bond_atom_site_label_2
_geom_bond_site_symmetry_2
_geom_bond_distance
_geom_bond_publ_flag
Br1 C14 . 1.886(3) ?
Cl1 C8 . 1.736(3) ?
Br1' C8 . 1.891(3) ?
Cl1' C14 . 1.746(4) ?
N1 C1 . 1.337(5) ?
N1 C2 . 1.340(4) ?
N2 C4 . 1.340(4) ?
N2 C1 . 1.352(4) ?
N3 C1 . 1.354(4) ?
N3 H3A . 0.92(4) ?
N3 H3B . 0.80(4) ?
C2 C3 . 1.392(5) ?
C2 C5 . 1.489(5) ?
C3 C4 . 1.391(5) ?
C3 H3 . 0.9500 ?
C4 C11 . 1.489(5) ?
C5 C10 . 1.395(5) ?
C5 C6 . 1.398(5) ?
C6 C7 . 1.380(5) ?
C6 H6 . 0.9500 ?
C7 C8 . 1.384(5) ?
C7 H7 . 0.9500 ?
C8 C9 . 1.382(5) ?
C9 C10 . 1.384(5) ?
C9 H9 . 0.9500 ?
C10 H10 . 0.9500 ?
C11 C12 . 1.388(5) ?
C11 C16 . 1.391(5) ?
C12 C13 . 1.388(5) ?
C12 H12 . 0.9500 ?
C13 C14 . 1.380(5) ?
C13 H13 . 0.9500 ?
C14 C15 . 1.380(5) ?
C15 C16 . 1.385(5) ?
C15 H15 . 0.9500 ?
C16 H16 . 0.9500 ?

loop_
_geom_hbond_atom_site_label_D
_geom_hbond_atom_site_label_H
_geom_hbond_atom_site_label_A
_geom_hbond_site_symmetry_A
_geom_hbond_distance_DH
_geom_hbond_distance_HA
_geom_hbond_distance_DA
_geom_hbond_angle_DHA
N3 H3A Br1 6_576 0.92(4) 2.97(4) 3.803(4) 153(3)
N3 H3A Br1 6_566 0.92(4) 3.11(4) 3.540(4) 111(3)
N3 H3B N2 5_575 0.80(4) 2.28(5) 3.073(5) 174(4)

loop_
_geom_torsion_atom_site_label_1
_geom_torsion_atom_site_label_2
_geom_torsion_atom_site_label_3
_geom_torsion_atom_site_label_4
_geom_torsion_site_symmetry_1
_geom_torsion_site_symmetry_2
_geom_torsion_site_symmetry_3
_geom_torsion_site_symmetry_4
_geom_torsion
_geom_torsion_publ_flag
C2 N1 C1 N2 . . . . -0.1(5) ?
C2 N1 C1 N3 . . . . 178.9(3) ?
C4 N2 C1 N1 . . . . -1.5(5) ?
C4 N2 C1 N3 . . . . 179.5(3) ?
C1 N1 C2 C3 . . . . 1.5(5) ?
C1 N1 C2 C5 . . . . -179.2(3) ?
N1 C2 C3 C4 . . . . -1.3(5) ?
C5 C2 C3 C4 . . . . 179.5(3) ?
C1 N2 C4 C3 . . . . 1.7(5) ?
C1 N2 C4 C11 . . . . -177.7(3) ?
C2 C3 C4 N2 . . . . -0.4(5) ?
C2 C3 C4 C11 . . . . 179.0(3) ?
N1 C2 C5 C10 . . . . 170.9(3) ?
C3 C2 C5 C10 . . . . -9.9(5) ?
N1 C2 C5 C6 . . . . -7.7(5) ?
C3 C2 C5 C6 . . . . 171.5(3) ?
C10 C5 C6 C7 . . . . 0.4(5) ?
C2 C5 C6 C7 . . . . 179.1(3) ?
C5 C6 C7 C8 . . . . 0.1(5) ?
C6 C7 C8 C9 . . . . -0.7(6) ?
C6 C7 C8 Cl1 . . . . 174.9(3) ?
C6 C7 C8 Br1' . . . . -178.4(3) ?
C7 C8 C9 C10 . . . . 0.8(6) ?
Cl1 C8 C9 C10 . . . . -175.4(3) ?
Br1' C8 C9 C10 . . . . 178.3(3) ?
C8 C9 C10 C5 . . . . -0.2(6) ?
C6 C5 C10 C9 . . . . -0.4(5) ?
C2 C5 C10 C9 . . . . -179.0(3) ?
N2 C4 C11 C12 . . . . -35.5(5) ?
C3 C4 C11 C12 . . . . 145.1(4) ?
N2 C4 C11 C16 . . . . 144.5(3) ?
C3 C4 C11 C16 . . . . -34.9(5) ?
C16 C11 C12 C13 . . . . -0.3(5) ?
C4 C11 C12 C13 . . . . 179.7(3) ?
C11 C12 C13 C14 . . . . 0.3(5) ?
C12 C13 C14 C15 . . . . -0.2(5) ?
C12 C13 C14 Cl1' . . . . 172.1(4) ?
C12 C13 C14 Br1 . . . . 177.9(3) ?
C13 C14 C15 C16 . . . . 0.0(5) ?
Cl1' C14 C15 C16 . . . . -173.1(4) ?
Br1 C14 C15 C16 . . . . -178.1(3) ?
C14 C15 C16 C11 . . . . 0.0(5) ?
C12 C11 C16 C15 . . . . 0.1(5) ?
C4 C11 C16 C15 . . . . -179.9(3) ?
